data_7238984
loop_
_publ_author_name
'Shevchuk, Michael V.'
'Kukhar, Valery P.'
'R\"oschenthaler, Gerd-Volker'
'Bassil, Bassem S.'
'Kawada, Kosuke'
'Soloshonok, Vadim A.'
'Sorochinsky, Alexander E.'

_publ_section_title
;
 New asymmetric approach to \b-trifluoromethyl isoserines
;
_journal_issue 18
_journal_name_full 'RSC Advances'
_journal_page_first 6479
_journal_paper_doi 10.1039/c3ra40687c
_journal_volume 3
_journal_year 2013
_chemical_formula_sum 'C14 H24 F3 N O6 S'
_chemical_formula_weight 391.40
_space_group_IT_number 18
_space_group_name_Hall 'P 2 2ab'
_space_group_name_H-M_alt 'P 21 21 2'
_symmetry_cell_setting orthorhombic
_symmetry_space_group_name_H-M 'P 21 21 2'
_atom_sites_solution_hydrogens geom
_atom_sites_solution_primary direct
_atom_sites_solution_secondary difmap
_audit_creation_method SHELXL-97
_cell_angle_alpha 90.00
_cell_angle_beta 90.00
_cell_angle_gamma 90.00
_cell_formula_units_Z 4
_cell_length_a 25.049(2)
_cell_length_b 8.4762(7)
_cell_length_c 8.8991(8)
_cell_measurement_reflns_used 9703
_cell_measurement_temperature 100(2)
_cell_measurement_theta_max 28.05
_cell_measurement_theta_min 3.42
_cell_volume 1889.5(3)
_computing_cell_refinement 'Bruker SAINT'
_computing_data_collection 'Bruker APEX2'
_computing_data_reduction 'Bruker SAINT'
_computing_molecular_graphics 'Bruker SHELXTL'
_computing_publication_material 'Bruker SHELXTL'
_computing_structure_refinement 'SHELXL-97 (Sheldrick, 2008)'
_computing_structure_solution 'SHELXS-97 (Sheldrick, 2008)'
_diffrn_ambient_temperature 100(2)
_diffrn_measured_fraction_theta_full 0.974
_diffrn_measured_fraction_theta_max 0.974
_diffrn_measurement_device_type 'Bruker APEX-II CCD'
_diffrn_measurement_method '\f and \w scans'
_diffrn_radiation_monochromator graphite
_diffrn_radiation_source 'fine-focus sealed tube'
_diffrn_radiation_type MoK\a
_diffrn_radiation_wavelength 0.71073
_diffrn_reflns_av_R_equivalents 0.0541
_diffrn_reflns_av_sigmaI/netI 0.0197
_diffrn_reflns_limit_h_max 33
_diffrn_reflns_limit_h_min -33
_diffrn_reflns_limit_k_max 10
_diffrn_reflns_limit_k_min -8
_diffrn_reflns_limit_l_max 11
_diffrn_reflns_limit_l_min -11
_diffrn_reflns_number 97622
_diffrn_reflns_theta_full 28.43
_diffrn_reflns_theta_max 28.43
_diffrn_reflns_theta_min 3.42
_exptl_absorpt_coefficient_mu 0.228
_exptl_absorpt_correction_T_max 0.9558
_exptl_absorpt_correction_T_min 0.9347
_exptl_absorpt_correction_type multi-scan
_exptl_absorpt_process_details SADABS
_exptl_crystal_colour colourless
_exptl_crystal_density_diffrn 1.376
_exptl_crystal_density_method 'not measured'
_exptl_crystal_description Block
_exptl_crystal_F_000 824
_exptl_crystal_size_max 0.30
_exptl_crystal_size_mid 0.30
_exptl_crystal_size_min 0.20
_refine_diff_density_max 0.428
_refine_diff_density_min -0.406
_refine_diff_density_rms 0.063
_refine_ls_abs_structure_details 'Flack H D (1983), Acta Cryst. A39, 876-881'
_refine_ls_abs_structure_Flack 0.02(10)
_refine_ls_extinction_method none
_refine_ls_goodness_of_fit_ref 1.017
_refine_ls_hydrogen_treatment constr
_refine_ls_matrix_type full
_refine_ls_number_parameters 226
_refine_ls_number_reflns 4664
_refine_ls_number_restraints 0
_refine_ls_restrained_S_all 1.017
_refine_ls_R_factor_all 0.0477
_refine_ls_R_factor_gt 0.0455
_refine_ls_shift/su_max 0.000
_refine_ls_shift/su_mean 0.000
_refine_ls_structure_factor_coef Fsqd
_refine_ls_weighting_details 'calc w=1/[\s^2^(Fo^2^)+(0.0500P)^2^+3.2000P] where P=(Fo^2^+2Fc^2^)/3'
_refine_ls_weighting_scheme calc
_refine_ls_wR_factor_gt 0.1237
_refine_ls_wR_factor_ref 0.1251
_reflns_number_gt 4491
_reflns_number_total 4664
_reflns_threshold_expression >2sigma(I)
_cod_data_source_file c3ra40687c.txt
_cod_data_source_block try
_cod_depositor_comments
;
The following automatic conversions were performed:

data item '_symmetry_cell_setting' value 'Orthorhombic' was changed
to 'orthorhombic' in accordance with the
/home/saulius/struct/COD-crude-data/automatic-downloads/DataCite-retrospective/RSC/depositions/lib/dictionaries/cif_core.dic
dictionary named 'cif_core.dic' version 2.4.2 last updated on
2011-04-26.

Automatic conversion script
Id: cif_fix_values 6909 2019-04-08 15:41:33Z antanas 
;
_cod_original_sg_symbol_H-M P2(1)2(1)2
_cod_database_code 7238984

loop_
_symmetry_equiv_pos_as_xyz
'x, y, z'
'-x, -y, z'
'-x+1/2, y+1/2, -z'
'x+1/2, -y+1/2, -z'

loop_
_atom_site_label
_atom_site_type_symbol
_atom_site_fract_x
_atom_site_fract_y
_atom_site_fract_z
_atom_site_U_iso_or_equiv
_atom_site_adp_type
_atom_site_occupancy
_atom_site_symmetry_multiplicity
_atom_site_calc_flag
_atom_site_refinement_flags
C1 C 0.69120(13) 0.0927(4) 0.6594(4) 0.0407(9) Uani 1 1 d .
H1A H 0.6892 -0.0115 0.6119 0.061 Uiso 1 1 calc R
H1B H 0.6666 0.0966 0.7450 0.061 Uiso 1 1 calc R
H1C H 0.7277 0.1116 0.6945 0.061 Uiso 1 1 calc R
C2 C 0.38493(13) 0.2441(6) -0.0783(4) 0.0490(11) Uani 1 1 d .
H2A H 0.3777 0.2952 -0.1750 0.073 Uiso 1 1 calc R
H2B H 0.3867 0.1295 -0.0925 0.073 Uiso 1 1 calc R
H2C H 0.4190 0.2822 -0.0384 0.073 Uiso 1 1 calc R
C3 C 0.67822(12) 0.3815(4) 0.6139(4) 0.0298(6) Uani 1 1 d .
H3A H 0.6679 0.4596 0.5381 0.045 Uiso 1 1 calc R
H3B H 0.7147 0.4033 0.6482 0.045 Uiso 1 1 calc R
H3C H 0.6537 0.3875 0.6994 0.045 Uiso 1 1 calc R
C4 C 0.33360(13) 0.4609(4) 0.0537(3) 0.0304(7) Uani 1 1 d .
H4A H 0.3257 0.5106 -0.0432 0.046 Uiso 1 1 calc R
H4B H 0.3666 0.5055 0.0948 0.046 Uiso 1 1 calc R
H4C H 0.3041 0.4806 0.1237 0.046 Uiso 1 1 calc R
C5 C 0.70879(11) 0.2032(4) 0.4045(3) 0.0290(6) Uani 1 1 d .
H5A H 0.6981 0.2851 0.3328 0.044 Uiso 1 1 calc R
H5B H 0.7029 0.0990 0.3598 0.044 Uiso 1 1 calc R
H5C H 0.7467 0.2156 0.4291 0.044 Uiso 1 1 calc R
C6 C 0.28777(12) 0.2081(5) -0.0169(4) 0.0382(8) Uani 1 1 d .
H6A H 0.2765 0.2535 -0.1131 0.057 Uiso 1 1 calc R
H6B H 0.2604 0.2285 0.0594 0.057 Uiso 1 1 calc R
H6C H 0.2927 0.0940 -0.0283 0.057 Uiso 1 1 calc R
C7 C 0.67585(10) 0.2184(3) 0.5461(3) 0.0209(5) Uani 1 1 d .
C8 C 0.52475(10) 0.2122(4) 0.1531(3) 0.0232(6) Uani 1 1 d .
C9 C 0.50608(9) 0.2644(3) 0.3093(3) 0.0173(5) Uani 1 1 d .
H9A H 0.5079 0.3820 0.3170 0.021 Uiso 1 1 calc R
C10 C 0.43830(10) 0.2397(3) 0.5166(3) 0.0203(5) Uani 1 1 d .
C11 C 0.59088(9) 0.2589(3) 0.4194(3) 0.0153(4) Uani 1 1 d .
C12 C 0.34043(10) 0.2833(4) 0.0317(3) 0.0255(6) Uani 1 1 d .
C13 C 0.44952(9) 0.2076(3) 0.3506(3) 0.0148(4) Uani 1 1 d .
H13A H 0.4474 0.0913 0.3327 0.018 Uiso 1 1 calc R
C14 C 0.53217(15) 0.2790(7) -0.1008(4) 0.0625(15) Uani 1 1 d .
H14A H 0.5228 0.3644 -0.1701 0.094 Uiso 1 1 calc R
H14B H 0.5149 0.1810 -0.1336 0.094 Uiso 1 1 calc R
H14C H 0.5710 0.2645 -0.1002 0.094 Uiso 1 1 calc R
N1 N 0.41128(8) 0.2861(2) 0.2529(2) 0.0145(4) Uani 1 1 d .
H1D H 0.4171 0.3814 0.2174 0.017 Uiso 1 1 calc R
O1 O 0.51398(9) 0.3189(4) 0.0502(3) 0.0442(7) Uani 1 1 d .
O2 O 0.54885(12) 0.0942(3) 0.1310(3) 0.0426(6) Uani 1 1 d .
O3 O 0.31087(7) 0.2298(3) 0.3117(2) 0.0282(5) Uani 1 1 d .
O4 O 0.60369(7) 0.3709(2) 0.3435(2) 0.0199(4) Uani 1 1 d .
O5 O 0.61903(7) 0.1750(2) 0.5135(2) 0.0222(4) Uani 1 1 d .
O6 O 0.54122(7) 0.1948(2) 0.4167(2) 0.0172(3) Uani 1 1 d .
F1 F 0.38623(6) 0.2338(2) 0.54596(18) 0.0302(4) Uani 1 1 d .
F2 F 0.45493(8) 0.3847(2) 0.5591(2) 0.0313(4) Uani 1 1 d .
F3 F 0.46202(7) 0.1366(2) 0.60814(19) 0.0267(4) Uani 1 1 d .
S1 S 0.35536(2) 0.18565(8) 0.21102(8) 0.02044(14) Uani 1 1 d .

loop_
_atom_site_aniso_label
_atom_site_aniso_U_11
_atom_site_aniso_U_22
_atom_site_aniso_U_33
_atom_site_aniso_U_23
_atom_site_aniso_U_13
_atom_site_aniso_U_12
C1 0.0258(14) 0.042(2) 0.054(2) 0.0269(17) -0.0175(14) -0.0096(13)
C2 0.0246(15) 0.100(3) 0.0221(15) -0.0221(19) 0.0017(11) 0.0037(18)
C3 0.0219(12) 0.0353(17) 0.0323(15) -0.0121(13) -0.0047(11) -0.0026(11)
C4 0.0315(15) 0.0385(18) 0.0213(13) 0.0088(12) -0.0057(12) 0.0037(13)
C5 0.0193(12) 0.0337(17) 0.0341(15) -0.0066(13) -0.0019(11) 0.0042(12)
C6 0.0215(13) 0.064(3) 0.0294(15) -0.0169(16) -0.0114(11) -0.0018(15)
C7 0.0139(10) 0.0221(14) 0.0267(13) 0.0056(10) -0.0093(9) -0.0042(9)
C8 0.0170(11) 0.0267(15) 0.0259(12) 0.0072(11) -0.0034(10) -0.0080(10)
C9 0.0142(10) 0.0113(11) 0.0264(12) 0.0027(10) -0.0052(9) 0.0001(8)
C10 0.0189(11) 0.0202(13) 0.0218(12) -0.0031(10) -0.0032(9) 0.0022(10)
C11 0.0156(10) 0.0137(11) 0.0166(10) -0.0002(9) 0.0004(9) -0.0006(9)
C12 0.0165(11) 0.0404(18) 0.0196(12) -0.0089(12) -0.0048(9) 0.0012(11)
C13 0.0141(10) 0.0097(11) 0.0206(11) -0.0017(9) -0.0014(8) -0.0001(8)
C14 0.0365(18) 0.120(5) 0.0310(17) 0.040(2) 0.0000(14) 0.001(2)
N1 0.0141(8) 0.0095(10) 0.0198(10) -0.0013(7) -0.0035(7) 0.0003(7)
O1 0.0289(11) 0.0683(19) 0.0355(12) 0.0331(13) 0.0000(9) 0.0089(12)
O2 0.0696(17) 0.0298(13) 0.0285(11) 0.0049(10) 0.0161(12) 0.0100(12)
O3 0.0145(8) 0.0443(13) 0.0259(10) 0.0097(9) 0.0025(7) -0.0006(8)
O4 0.0177(8) 0.0146(9) 0.0276(10) 0.0042(7) -0.0034(7) -0.0012(7)
O5 0.0150(8) 0.0229(10) 0.0286(10) 0.0091(8) -0.0076(7) -0.0057(8)
O6 0.0142(7) 0.0130(8) 0.0245(9) 0.0055(7) -0.0045(6) -0.0016(7)
F1 0.0205(8) 0.0498(12) 0.0204(8) -0.0075(8) 0.0018(6) 0.0034(7)
F2 0.0437(10) 0.0221(9) 0.0282(9) -0.0095(7) -0.0105(8) 0.0010(8)
F3 0.0307(8) 0.0272(9) 0.0220(8) 0.0054(7) 0.0007(6) 0.0056(7)
S1 0.0136(2) 0.0168(3) 0.0309(3) -0.0031(3) -0.0035(2) -0.0015(2)

loop_
_atom_type_symbol
_atom_type_description
_atom_type_scat_dispersion_real
_atom_type_scat_dispersion_imag
_atom_type_scat_source
C C 0.0033 0.0016 'International Tables Vol C Tables 4.2.6.8 and 6.1.1.4'
H H 0.0000 0.0000 'International Tables Vol C Tables 4.2.6.8 and 6.1.1.4'
N N 0.0061 0.0033 'International Tables Vol C Tables 4.2.6.8 and 6.1.1.4'
O O 0.0106 0.0060 'International Tables Vol C Tables 4.2.6.8 and 6.1.1.4'
F F 0.0171 0.0103 'International Tables Vol C Tables 4.2.6.8 and 6.1.1.4'
S S 0.1246 0.1234 'International Tables Vol C Tables 4.2.6.8 and 6.1.1.4'

loop_
_geom_angle_atom_site_label_1
_geom_angle_atom_site_label_2
_geom_angle_atom_site_label_3
_geom_angle
O5 C7 C3 109.9(2)
O5 C7 C1 101.4(2)
C3 C7 C1 111.6(3)
O5 C7 C5 109.6(2)
C3 C7 C5 113.0(2)
C1 C7 C5 110.8(3)
O2 C8 O1 124.7(3)
O2 C8 C9 123.4(3)
O1 C8 C9 111.7(3)
O6 C9 C8 107.5(2)
O6 C9 C13 106.13(19)
C8 C9 C13 114.0(2)
F3 C10 F1 107.0(2)
F3 C10 F2 106.7(2)
F1 C10 F2 106.3(2)
F3 C10 C13 113.1(2)
F1 C10 C13 111.3(2)
F2 C10 C13 112.1(2)
O4 C11 O5 130.0(2)
O4 C11 O6 123.2(2)
O5 C11 O6 106.8(2)
C2 C12 C6 111.0(2)
C2 C12 C4 112.4(3)
C6 C12 C4 110.6(3)
C2 C12 S1 108.2(2)
C6 C12 S1 103.5(2)
C4 C12 S1 110.85(19)
N1 C13 C10 112.06(19)
N1 C13 C9 108.66(19)
C10 C13 C9 110.2(2)
C13 N1 S1 116.73(16)
C8 O1 C14 114.7(3)
C11 O5 C7 120.2(2)
C11 O6 C9 114.31(19)
O3 S1 N1 111.45(11)
O3 S1 C12 104.99(12)
N1 S1 C12 97.70(12)

loop_
_geom_bond_atom_site_label_1
_geom_bond_atom_site_label_2
_geom_bond_distance
C1 C7 1.517(4)
C2 C12 1.521(4)
C3 C7 1.509(4)
C4 C12 1.528(5)
C5 C7 1.512(4)
C6 C12 1.528(4)
C7 O5 1.499(3)
C8 O2 1.184(4)
C8 O1 1.315(3)
C8 C9 1.532(4)
C9 O6 1.427(3)
C9 C13 1.541(3)
C10 F3 1.334(3)
C10 F1 1.331(3)
C10 F2 1.352(3)
C10 C13 1.528(4)
C11 O4 1.209(3)
C11 O5 1.305(3)
C11 O6 1.357(3)
C12 S1 1.836(3)
C13 N1 1.455(3)
C14 O1 1.459(5)
N1 S1 1.681(2)
O3 S1 1.478(2)
